data_2222642
loop_
_publ_author_name
'Kele\,so\(glu, Zeynep'
'B\"uy\"ukg\"ung\"or, Orhan'
'Albayrak, \,Ci\(gdem'
'Odaba\,so\(glu, Mustafa'

_publ_section_title
;
 (<i>E</i>)-3-[(4-Butylphenyl)iminomethyl]benzene-1,2-diol
;
_journal_coeditor_code CI2863
_journal_issue 8
_journal_name_full 'Acta Crystallographica Section E'
_journal_page_first o2022
_journal_paper_doi 10.1107/S1600536809029316
_journal_volume 65
_journal_year 2009
_chemical_formula_iupac 'C17 H19 N O2'
_chemical_formula_moiety 'C17 H19 N O2'
_chemical_formula_sum 'C17 H19 N O2'
_chemical_formula_weight 269.33
_chemical_name_systematic
;
(<i>E</i>)-3-[(4-Butylphenyl)iminomethyl]benzene-1,2-diol
;
_space_group_IT_number 14
_symmetry_cell_setting monoclinic
_symmetry_space_group_name_Hall '-P 2ybc'
_symmetry_space_group_name_H-M 'P 1 21/c 1'
_atom_sites_solution_hydrogens geom
_atom_sites_solution_primary direct
_atom_sites_solution_secondary difmap
_audit_creation_method SHELXL-97
_cell_angle_alpha 90.00
_cell_angle_beta 121.476(5)
_cell_angle_gamma 90.00
_cell_formula_units_Z 4
_cell_length_a 16.2774(13)
_cell_length_b 6.0148(6)
_cell_length_c 17.6166(14)
_cell_measurement_reflns_used 8711
_cell_measurement_temperature 296
_cell_measurement_theta_max 27.37
_cell_measurement_theta_min 1.38
_cell_volume 1471.0(2)
_computing_cell_refinement 'X-AREA (Stoe & Cie, 2002)'
_computing_data_collection 'X-AREA (Stoe & Cie, 2002)'
_computing_data_reduction 'X-RED32 (Stoe & Cie, 2002)'
_computing_molecular_graphics 'ORTEP-3 for Windows (Farrugia, 1997)'
_computing_publication_material 'WinGX (Farrugia, 1999)'
_computing_structure_refinement 'SHELXL97 (Sheldrick, 2008)'
_computing_structure_solution 'SHELXS97 (Sheldrick, 2008)'
_diffrn_ambient_temperature 296
_diffrn_detector_area_resol_mean 6.67
_diffrn_measured_fraction_theta_full 1.000
_diffrn_measured_fraction_theta_max 1.000
_diffrn_measurement_device_type 'Stoe IPDSII'
_diffrn_measurement_method 'rotation method'
_diffrn_radiation_monochromator graphite
_diffrn_radiation_source 'fine-focus sealed tube'
_diffrn_radiation_type MoK\a
_diffrn_radiation_wavelength 0.71073
_diffrn_reflns_av_R_equivalents 0.0618
_diffrn_reflns_av_sigmaI/netI 0.0476
_diffrn_reflns_limit_h_max 20
_diffrn_reflns_limit_h_min -20
_diffrn_reflns_limit_k_max 7
_diffrn_reflns_limit_k_min -7
_diffrn_reflns_limit_l_max 22
_diffrn_reflns_limit_l_min -22
_diffrn_reflns_number 8711
_diffrn_reflns_theta_full 26.50
_diffrn_reflns_theta_max 26.50
_diffrn_reflns_theta_min 1.47
_diffrn_standards_number 0
_exptl_absorpt_coefficient_mu 0.079
_exptl_absorpt_correction_T_max 0.9975
_exptl_absorpt_correction_T_min 0.9538
_exptl_absorpt_correction_type integration
_exptl_absorpt_process_details '(X-RED32; Stoe & Cie, 2002)'
_exptl_crystal_colour red
_exptl_crystal_density_diffrn 1.216
_exptl_crystal_density_method 'not measured'
_exptl_crystal_description 'Thin plate'
_exptl_crystal_F_000 576
_exptl_crystal_size_max 0.50
_exptl_crystal_size_mid 0.45
_exptl_crystal_size_min 0.03
_refine_diff_density_max 0.154
_refine_diff_density_min -0.146
_refine_ls_extinction_coef 0.0060(18)
_refine_ls_extinction_expression Fc^*^=kFc[1+0.001xFc^2^\l^3^/sin(2\q)]^-1/4^
_refine_ls_extinction_method 'SHELXL97 (Sheldrick, 2008)'
_refine_ls_goodness_of_fit_ref 1.072
_refine_ls_hydrogen_treatment mixed
_refine_ls_matrix_type full
_refine_ls_number_parameters 189
_refine_ls_number_reflns 3061
_refine_ls_number_restraints 2
_refine_ls_restrained_S_all 1.073
_refine_ls_R_factor_all 0.1266
_refine_ls_R_factor_gt 0.0636
_refine_ls_shift/su_max 0.044
_refine_ls_shift/su_mean 0.008
_refine_ls_structure_factor_coef Fsqd
_refine_ls_weighting_details 'calc w=1/[\s^2^(Fo^2^)+(0.0648P)^2^+0.0507P] where P=(Fo^2^+2Fc^2^)/3'
_refine_ls_weighting_scheme calc
_refine_ls_wR_factor_gt 0.1378
_refine_ls_wR_factor_ref 0.1633
_reflns_number_gt 1643
_reflns_number_total 3061
_reflns_threshold_expression I>2\s(I)
_cod_data_source_file ci2863.cif
_cod_data_source_block I
_cod_depositor_comments
;
The following automatic conversions were performed:
'_symmetry_cell_setting' value 'Monoclinic' changed to 'monoclinic'
according to '/home/saulius/struct/CIF-dictionaries/cif_core.dic'
dictionary named 'cif_core.dic' version 2.4.1 from 2010-06-29.

Automatic conversion script
Id: cif_fix_enum 1527 2010-12-29 10:47:43Z saulius 

The following automatic conversions were performed:

'_symmetry_cell_setting' value 'Monoclinic' changed to 'monoclinic'
according to /home/saulius/struct/CIF-dictionaries/cif_core.dic
dictionary named 'cif_core.dic' version 2.4.1 from 2010-06-29.

Automatic conversion script
Id: cif_fix_values 1715 2011-07-08 13:25:40Z adriana 
;
_cod_original_sg_symbol_H-M 'P 21/c'
_cod_database_code 2222642
_cod_database_fobs_code 2222642

loop_
_symmetry_equiv_pos_as_xyz
'x, y, z'
'-x, y+1/2, -z+1/2'
'-x, -y, -z'
'x, -y-1/2, z-1/2'

loop_
_atom_site_type_symbol
_atom_site_label
_atom_site_fract_x
_atom_site_fract_y
_atom_site_fract_z
_atom_site_U_iso_or_equiv
_atom_site_adp_type
_atom_site_calc_flag
_atom_site_refinement_flags
_atom_site_occupancy
_atom_site_disorder_assembly
_atom_site_disorder_group
C C1 0.57490(18) 0.9538(4) 0.13401(17) 0.0578(6) Uani d . 1 . .
C C2 0.57322(18) 1.1547(4) 0.09238(17) 0.0572(6) Uani d . 1 . .
C C3 0.64541(18) 1.1943(4) 0.07262(18) 0.0613(7) Uani d . 1 . .
C C4 0.71906(19) 1.0448(5) 0.0989(2) 0.0690(8) Uani d . 1 . .
H H4 0.7677 1.0749 0.0876 0.083 Uiso calc R 1 . .
C C5 0.7222(2) 0.8493(5) 0.1423(2) 0.0733(8) Uani d . 1 . .
H H5 0.7726 0.7496 0.1597 0.088 Uiso calc R 1 . .
C C6 0.65099(19) 0.8032(4) 0.15939(18) 0.0666(7) Uani d . 1 . .
H H6 0.6530 0.6715 0.1880 0.080 Uiso calc R 1 . .
C C7 0.49848(19) 0.9019(4) 0.14886(18) 0.0621(7) Uani d . 1 . .
H H7 0.4991 0.7663 0.1746 0.074 Uiso calc R 1 . .
C C8 0.34786(18) 0.9936(4) 0.13574(17) 0.0586(6) Uani d . 1 . .
C C9 0.3369(2) 0.8029(5) 0.1736(2) 0.0760(8) Uani d . 1 . .
H H9 0.3838 0.6926 0.1947 0.091 Uiso calc R 1 . .
C C10 0.2569(2) 0.7761(5) 0.1801(2) 0.0787(9) Uani d . 1 . .
H H10 0.2511 0.6477 0.2064 0.094 Uiso calc R 1 . .
C C11 0.1851(2) 0.9339(5) 0.1489(2) 0.0697(8) Uani d . 1 . .
C C12 0.1964(2) 1.1213(5) 0.1113(2) 0.0789(9) Uani d . 1 . .
H H12 0.1490 1.2305 0.0898 0.095 Uiso calc R 1 . .
C C13 0.2768(2) 1.1527(4) 0.1044(2) 0.0732(8) Uani d . 1 . .
H H13 0.2826 1.2819 0.0785 0.088 Uiso calc R 1 . .
C C14 0.0994(2) 0.9044(5) 0.1604(3) 0.0939(10) Uani d . 1 . .
H H14A 0.1223 0.9125 0.2234 0.113 Uiso calc R 1 . .
H H14B 0.0555 1.0278 0.1314 0.113 Uiso calc R 1 . .
C C15 0.0450(2) 0.6941(6) 0.1246(2) 0.0910(10) Uani d . 1 . .
H H15A 0.0880 0.5706 0.1557 0.109 Uiso calc R 1 . .
H H15B 0.0247 0.6822 0.0623 0.109 Uiso calc R 1 . .
C C16 -0.0432(2) 0.6723(6) 0.1326(3) 0.0975(11) Uani d . 1 . .
H H16A -0.0230 0.6826 0.1949 0.117 Uiso calc R 1 . .
H H16B -0.0862 0.7959 0.1018 0.117 Uiso calc R 1 . .
C C17 -0.0972(3) 0.4600(6) 0.0956(3) 0.1137(13) Uani d . 1 . .
H H17A -0.1126 0.4420 0.0354 0.171 Uiso calc R 1 . .
H H17B -0.1555 0.4640 0.0967 0.171 Uiso calc R 1 . .
H H17C -0.0581 0.3375 0.1310 0.171 Uiso calc R 1 . .
N N1 0.42843(15) 1.0402(3) 0.12717(14) 0.0599(6) Uani d . 1 . .
O O1 0.50446(13) 1.3071(3) 0.06822(13) 0.0666(5) Uani d D 1 . .
O O2 0.64235(14) 1.3817(3) 0.02744(15) 0.0767(6) Uani d D 1 . .
H H1 0.466(2) 1.247(5) 0.083(2) 0.115 Uiso d D 1 . .
H H2 0.5901(17) 1.449(5) 0.016(2) 0.115 Uiso d D 1 . .

loop_
_atom_site_aniso_label
_atom_site_aniso_U_11
_atom_site_aniso_U_22
_atom_site_aniso_U_33
_atom_site_aniso_U_12
_atom_site_aniso_U_13
_atom_site_aniso_U_23
C1 0.0654(15) 0.0468(13) 0.0619(17) -0.0011(12) 0.0337(14) 0.0022(12)
C2 0.0608(15) 0.0481(13) 0.0663(17) -0.0007(12) 0.0355(14) -0.0042(12)
C3 0.0708(16) 0.0471(13) 0.0725(19) -0.0035(12) 0.0421(15) -0.0018(13)
C4 0.0678(16) 0.0638(16) 0.083(2) -0.0022(14) 0.0445(16) -0.0101(16)
C5 0.0736(18) 0.0612(17) 0.088(2) 0.0099(14) 0.0442(17) -0.0008(16)
C6 0.0732(17) 0.0527(14) 0.0730(19) 0.0058(13) 0.0375(15) 0.0042(14)
C7 0.0723(17) 0.0512(14) 0.0642(18) -0.0018(13) 0.0367(14) 0.0041(13)
C8 0.0630(15) 0.0535(14) 0.0608(17) -0.0019(12) 0.0335(13) -0.0001(13)
C9 0.0702(17) 0.0635(16) 0.097(2) 0.0085(14) 0.0454(17) 0.0242(17)
C10 0.0731(17) 0.0723(18) 0.096(2) 0.0003(15) 0.0476(17) 0.0199(17)
C11 0.0681(17) 0.0650(17) 0.081(2) 0.0001(14) 0.0426(16) -0.0011(16)
C12 0.0754(19) 0.0657(17) 0.103(2) 0.0118(15) 0.0521(19) 0.0094(17)
C13 0.0798(18) 0.0568(15) 0.091(2) 0.0072(14) 0.0504(17) 0.0138(16)
C14 0.087(2) 0.084(2) 0.129(3) -0.0094(18) 0.069(2) -0.016(2)
C15 0.0775(19) 0.091(2) 0.117(3) -0.0056(18) 0.059(2) -0.007(2)
C16 0.084(2) 0.107(3) 0.121(3) -0.0090(19) 0.066(2) -0.008(2)
C17 0.106(3) 0.095(3) 0.161(4) -0.010(2) 0.085(3) -0.002(3)
N1 0.0647(12) 0.0532(12) 0.0649(15) -0.0010(11) 0.0361(11) 0.0026(11)
O1 0.0737(12) 0.0515(10) 0.0877(14) 0.0050(9) 0.0512(11) 0.0095(10)
O2 0.0887(14) 0.0557(11) 0.1117(17) 0.0022(10) 0.0704(14) 0.0086(11)

loop_
_atom_type_symbol
_atom_type_description
_atom_type_scat_dispersion_real
_atom_type_scat_dispersion_imag
_atom_type_scat_source
C C 0.0033 0.0016 'International Tables Vol C Tables 4.2.6.8 and 6.1.1.4'
H H 0.0000 0.0000 'International Tables Vol C Tables 4.2.6.8 and 6.1.1.4'
N N 0.0061 0.0033 'International Tables Vol C Tables 4.2.6.8 and 6.1.1.4'
O O 0.0106 0.0060 'International Tables Vol C Tables 4.2.6.8 and 6.1.1.4'

loop_
_geom_angle_atom_site_label_1
_geom_angle_atom_site_label_2
_geom_angle_atom_site_label_3
_geom_angle_site_symmetry_1
_geom_angle_site_symmetry_3
_geom_angle
_geom_angle_publ_flag
C6 C1 C2 . . 119.6(2) ?
C6 C1 C7 . . 120.4(2) ?
C2 C1 C7 . . 120.0(2) ?
O1 C2 C1 . . 122.8(2) ?
O1 C2 C3 . . 118.3(2) ?
C1 C2 C3 . . 118.9(2) ?
O2 C3 C4 . . 119.8(2) ?
O2 C3 C2 . . 120.2(2) ?
C4 C3 C2 . . 120.0(2) ?
C3 C4 C5 . . 121.1(2) ?
C3 C4 H4 . . 119.5 ?
C5 C4 H4 . . 119.5 ?
C6 C5 C4 . . 120.0(3) ?
C6 C5 H5 . . 120.0 ?
C4 C5 H5 . . 120.0 ?
C5 C6 C1 . . 120.4(3) ?
C5 C6 H6 . . 119.8 ?
C1 C6 H6 . . 119.8 ?
N1 C7 C1 . . 121.3(2) ?
N1 C7 H7 . . 119.3 ?
C1 C7 H7 . . 119.3 ?
C13 C8 C9 . . 118.5(2) ?
C13 C8 N1 . . 116.7(2) ?
C9 C8 N1 . . 124.8(2) ?
C10 C9 C8 . . 120.2(3) ?
C10 C9 H9 . . 119.9 ?
C8 C9 H9 . . 119.9 ?
C9 C10 C11 . . 121.9(3) ?
C9 C10 H10 . . 119.0 ?
C11 C10 H10 . . 119.0 ?
C12 C11 C10 . . 117.4(2) ?
C12 C11 C14 . . 121.7(3) ?
C10 C11 C14 . . 120.8(3) ?
C11 C12 C13 . . 121.7(3) ?
C11 C12 H12 . . 119.1 ?
C13 C12 H12 . . 119.1 ?
C8 C13 C12 . . 120.2(3) ?
C8 C13 H13 . . 119.9 ?
C12 C13 H13 . . 119.9 ?
C15 C14 C11 . . 115.4(3) ?
C15 C14 H14A . . 108.4 ?
C11 C14 H14A . . 108.4 ?
C15 C14 H14B . . 108.4 ?
C11 C14 H14B . . 108.4 ?
H14A C14 H14B . . 107.5 ?
C14 C15 C16 . . 114.7(3) ?
C14 C15 H15A . . 108.6 ?
C16 C15 H15A . . 108.6 ?
C14 C15 H15B . . 108.6 ?
C16 C15 H15B . . 108.6 ?
H15A C15 H15B . . 107.6 ?
C17 C16 C15 . . 113.8(3) ?
C17 C16 H16A . . 108.8 ?
C15 C16 H16A . . 108.8 ?
C17 C16 H16B . . 108.8 ?
C15 C16 H16B . . 108.8 ?
H16A C16 H16B . . 107.7 ?
C16 C17 H17A . . 109.5 ?
C16 C17 H17B . . 109.5 ?
H17A C17 H17B . . 109.5 ?
C16 C17 H17C . . 109.5 ?
H17A C17 H17C . . 109.5 ?
H17B C17 H17C . . 109.5 ?
C7 N1 C8 . . 124.0(2) ?
C2 O1 H1 . . 104(2) ?
C3 O2 H2 . . 105(2) ?

loop_
_geom_bond_atom_site_label_1
_geom_bond_atom_site_label_2
_geom_bond_site_symmetry_2
_geom_bond_distance
_geom_bond_publ_flag
C1 C6 . 1.406(3) ?
C1 C2 . 1.406(3) ?
C1 C7 . 1.433(3) ?
C2 O1 . 1.333(3) ?
C2 C3 . 1.409(3) ?
C3 O2 . 1.365(3) ?
C3 C4 . 1.371(4) ?
C4 C5 . 1.389(4) ?
C4 H4 . 0.93 ?
C5 C6 . 1.370(4) ?
C5 H5 . 0.93 ?
C6 H6 . 0.93 ?
C7 N1 . 1.297(3) ?
C7 H7 . 0.93 ?
C8 C13 . 1.375(3) ?
C8 C9 . 1.384(3) ?
C8 N1 . 1.424(3) ?
C9 C10 . 1.375(4) ?
C9 H9 . 0.93 ?
C10 C11 . 1.379(4) ?
C10 H10 . 0.93 ?
C11 C12 . 1.367(4) ?
C11 C14 . 1.520(4) ?
C12 C13 . 1.389(4) ?
C12 H12 . 0.93 ?
C13 H13 . 0.93 ?
C14 C15 . 1.483(4) ?
C14 H14A . 0.97 ?
C14 H14B . 0.97 ?
C15 C16 . 1.519(4) ?
C15 H15A . 0.97 ?
C15 H15B . 0.97 ?
C16 C17 . 1.493(5) ?
C16 H16A . 0.97 ?
C16 H16B . 0.97 ?
C17 H17A . 0.96 ?
C17 H17B . 0.96 ?
C17 H17C . 0.96 ?
O1 H1 . 0.88(2) ?
O2 H2 . 0.86(2) ?

loop_
_geom_hbond_atom_site_label_D
_geom_hbond_atom_site_label_H
_geom_hbond_atom_site_label_A
_geom_hbond_site_symmetry_A
_geom_hbond_distance_DH
_geom_hbond_distance_HA
_geom_hbond_distance_DA
_geom_hbond_angle_DHA
O2 H2 O1 . 0.86(2) 2.21(3) 2.728(2) 118(3)
O2 H2 O1 3_685 0.86(2) 2.08(3) 2.802(3) 141(3)
O1 H1 N1 . 0.88(2) 1.74(2) 2.555(2) 155(3)
C6 H6 Cg2 2_645 0.93 2.85 3.645(3) 144
C10 H10 Cg1 2_645 0.93 2.80 3.491(3) 132

loop_
_geom_torsion_atom_site_label_1
_geom_torsion_atom_site_label_2
_geom_torsion_atom_site_label_3
_geom_torsion_atom_site_label_4
_geom_torsion_site_symmetry_1
_geom_torsion_site_symmetry_2
_geom_torsion_site_symmetry_3
_geom_torsion_site_symmetry_4
_geom_torsion
_geom_torsion_publ_flag
C6 C1 C2 O1 . . . . -178.6(2) ?
C7 C1 C2 O1 . . . . 2.6(4) ?
C6 C1 C2 C3 . . . . 3.5(4) ?
C7 C1 C2 C3 . . . . -175.4(2) ?
O1 C2 C3 O2 . . . . -2.0(4) ?
C1 C2 C3 O2 . . . . 176.0(2) ?
O1 C2 C3 C4 . . . . 177.9(2) ?
C1 C2 C3 C4 . . . . -4.1(4) ?
O2 C3 C4 C5 . . . . -177.8(3) ?
C2 C3 C4 C5 . . . . 2.4(4) ?
C3 C4 C5 C6 . . . . 0.0(4) ?
C4 C5 C6 C1 . . . . -0.6(4) ?
C2 C1 C6 C5 . . . . -1.2(4) ?
C7 C1 C6 C5 . . . . 177.6(3) ?
C6 C1 C7 N1 . . . . 178.9(3) ?
C2 C1 C7 N1 . . . . -2.2(4) ?
C13 C8 C9 C10 . . . . -0.6(4) ?
N1 C8 C9 C10 . . . . 178.8(3) ?
C8 C9 C10 C11 . . . . 0.8(5) ?
C9 C10 C11 C12 . . . . -0.5(5) ?
C9 C10 C11 C14 . . . . -177.4(3) ?
C10 C11 C12 C13 . . . . 0.1(5) ?
C14 C11 C12 C13 . . . . 177.0(3) ?
C9 C8 C13 C12 . . . . 0.3(4) ?
N1 C8 C13 C12 . . . . -179.2(2) ?
C11 C12 C13 C8 . . . . 0.0(5) ?
C12 C11 C14 C15 . . . . 128.0(4) ?
C10 C11 C14 C15 . . . . -55.2(4) ?
C11 C14 C15 C16 . . . . -177.2(3) ?
C14 C15 C16 C17 . . . . 179.6(3) ?
C1 C7 N1 C8 . . . . 176.5(2) ?
C13 C8 N1 C7 . . . . -176.0(3) ?
C9 C8 N1 C7 . . . . 4.6(4) ?

loop_
_cod_related_entry_id
_cod_related_entry_database
_cod_related_entry_code
1 ChemSpider 24742951
